data_4082289
loop_
_publ_author_name
'Martin, Carmen'
'Mallet-Ladeira, Sonia'
'Miqueu, Karinne'
'Bouhadir, Ghenwa'
'Bourissou, Didier'

_publ_section_title
;
 Combined Experimental/Computational Study of Iridium and Palladium
 Hydride PP(O)P Pincer Complexes
;
_journal_issue 2
_journal_name_full Organometallics
_journal_page_first 571
_journal_paper_doi 10.1021/om401117d
_journal_volume 33
_journal_year 2014
_chemical_compound_source 'synthesis as described'
_chemical_formula_moiety 'C25 H37 Cl Ir O2 P3'
_chemical_formula_sum 'C25 H37 Cl Ir O2 P3'
_chemical_formula_weight 690.13
_chemical_name_systematic
;
 ?
;
_space_group_IT_number 14
_symmetry_cell_setting monoclinic
_symmetry_Int_Tables_number 14
_symmetry_space_group_name_Hall '-P 2yn'
_symmetry_space_group_name_H-M 'P 1 21/n 1'
_atom_sites_solution_hydrogens geom
_atom_sites_solution_primary direct
_atom_sites_solution_secondary difmap
_cell_angle_alpha 90
_cell_angle_beta 94.793(3)
_cell_angle_gamma 90
_cell_formula_units_Z 4
_cell_length_a 13.0118(8)
_cell_length_b 13.8569(8)
_cell_length_c 15.1758(10)
_cell_measurement_reflns_used 9691
_cell_measurement_temperature 193(2)
_cell_measurement_theta_max 31.58
_cell_measurement_theta_min 2.61
_cell_measurement_wavelength 0.71073
_cell_volume 2726.7(3)
_computing_cell_refinement 'APEX2 and SAINT (Bruker, 2008)'
_computing_data_collection 'APEX2 (Bruker, 2008)'
_computing_data_reduction 'SAINT (Bruker, 2008)'
_computing_molecular_graphics 'Ortep-3 for Windows (Farrugia, 1997)'
_computing_publication_material 'WinGX publication routines (Farrugia, 1999)'
_computing_structure_refinement 'SHELXL-97 (Sheldrick, 2008)'
_computing_structure_solution 'SHELXS-97 (Sheldrick, 2008)'
_diffrn_ambient_temperature 193(2)
_diffrn_measured_fraction_theta_full 0.996
_diffrn_measured_fraction_theta_max 0.996
_diffrn_measurement_device_type 'Bruker Kappa APEX II Quazar'
_diffrn_measurement_method 'phi and omega scans'
_diffrn_radiation_monochromator 'multilayer optics'
_diffrn_radiation_probe x-ray
_diffrn_radiation_source 'microfocus sealed tube'
_diffrn_radiation_type MoK\a
_diffrn_radiation_wavelength 0.71073
_diffrn_reflns_av_R_equivalents 0.0474
_diffrn_reflns_av_unetI/netI 0.0537
_diffrn_reflns_limit_h_max 15
_diffrn_reflns_limit_h_min -19
_diffrn_reflns_limit_k_max 21
_diffrn_reflns_limit_k_min -20
_diffrn_reflns_limit_l_max 23
_diffrn_reflns_limit_l_min -20
_diffrn_reflns_number 40449
_diffrn_reflns_theta_full 32.82
_diffrn_reflns_theta_max 32.82
_diffrn_reflns_theta_min 1.99
_diffrn_standards_decay_% 0
_diffrn_standards_interval_count 0
_diffrn_standards_interval_time 0
_diffrn_standards_number 0
_exptl_absorpt_coefficient_mu 5.191
_exptl_absorpt_correction_T_max 0.660
_exptl_absorpt_correction_T_min 0.542
_exptl_absorpt_correction_type multi-scan
_exptl_absorpt_process_details '(SADABS; Bruker, 2008)'
_exptl_crystal_colour colourless
_exptl_crystal_density_diffrn 1.681
_exptl_crystal_density_method 'not measured'
_exptl_crystal_description block
_exptl_crystal_F_000 1368
_exptl_crystal_size_max 0.12
_exptl_crystal_size_mid 0.12
_exptl_crystal_size_min 0.08
_refine_diff_density_max 1.336
_refine_diff_density_min -0.742
_refine_diff_density_rms 0.149
_refine_ls_extinction_method none
_refine_ls_goodness_of_fit_ref 1.006
_refine_ls_hydrogen_treatment mixed
_refine_ls_matrix_type full
_refine_ls_number_parameters 301
_refine_ls_number_reflns 10068
_refine_ls_number_restraints 0
_refine_ls_restrained_S_all 1.006
_refine_ls_R_factor_all 0.0513
_refine_ls_R_factor_gt 0.0297
_refine_ls_shift/su_max 0.004
_refine_ls_shift/su_mean 0
_refine_ls_structure_factor_coef Fsqd
_refine_ls_weighting_details 'calc w=1/[\s^2^(Fo^2^)+(0.0190P)^2^+0.0000P] where P=(Fo^2^+2Fc^2^)/3'
_refine_ls_weighting_scheme calc
_refine_ls_wR_factor_gt 0.0505
_refine_ls_wR_factor_ref 0.056
_reflns_number_gt 7585
_reflns_number_total 10068
_reflns_threshold_expression >2sigma(I)
_cod_data_source_file om401117d_si_002.cif
_cod_data_source_block 3
_cod_original_sg_symbol_H-M 'P 21/n'
_cod_database_code 4082289

loop_
_symmetry_equiv_pos_as_xyz
'x, y, z'
'-x+1/2, y+1/2, -z+1/2'
'-x, -y, -z'
'x-1/2, -y-1/2, z-1/2'

loop_
_atom_site_label
_atom_site_type_symbol
_atom_site_fract_x
_atom_site_fract_y
_atom_site_fract_z
_atom_site_U_iso_or_equiv
_atom_site_adp_type
_atom_site_occupancy
_atom_site_symmetry_multiplicity
_atom_site_calc_flag
_atom_site_refinement_flags
H1 H 0.529(2) 0.5978(19) 0.1547(16) 0.025(7) Uiso 1 1 d .
C1 C 0.28535(19) 0.63847(19) 0.13270(15) 0.0199(5) Uani 1 1 d .
C2 C 0.1945(2) 0.6671(2) 0.08463(18) 0.0284(6) Uani 1 1 d .
H2 H 0.1852 0.7328 0.0678 0.034 Uiso 1 1 calc R
C3 C 0.1173(2) 0.6003(2) 0.06119(18) 0.0343(7) Uani 1 1 d .
H3 H 0.0565 0.6201 0.027 0.041 Uiso 1 1 calc R
C4 C 0.1287(2) 0.5056(2) 0.08739(18) 0.0335(7) Uani 1 1 d .
H4 H 0.0762 0.4601 0.0702 0.04 Uiso 1 1 calc R
C5 C 0.2161(2) 0.4761(2) 0.13853(17) 0.0275(6) Uani 1 1 d .
H5 H 0.222 0.4113 0.1585 0.033 Uiso 1 1 calc R
C6 C 0.29619(19) 0.54208(19) 0.16104(16) 0.0200(5) Uani 1 1 d .
C7 C 0.4700(2) 0.40200(19) 0.19737(17) 0.0224(6) Uani 1 1 d .
H7 H 0.5377 0.3964 0.2333 0.027 Uiso 1 1 calc R
C8 C 0.4949(2) 0.4135(2) 0.10103(18) 0.0342(7) Uani 1 1 d .
H8A H 0.5268 0.3541 0.0813 0.051 Uiso 1 1 calc R
H8B H 0.5427 0.4676 0.0965 0.051 Uiso 1 1 calc R
H8C H 0.4312 0.4262 0.0637 0.051 Uiso 1 1 calc R
C9 C 0.4139(3) 0.3067(2) 0.2085(2) 0.0463(9) Uani 1 1 d .
H9A H 0.3495 0.3062 0.1701 0.069 Uiso 1 1 calc R
H9B H 0.3985 0.2993 0.2702 0.069 Uiso 1 1 calc R
H9C H 0.4578 0.2532 0.1922 0.069 Uiso 1 1 calc R
C10 C 0.3444(2) 0.47145(19) 0.33726(16) 0.0221(5) Uani 1 1 d .
H10 H 0.3005 0.4139 0.3208 0.027 Uiso 1 1 calc R
C11 C 0.2750(3) 0.5498(2) 0.3693(2) 0.0444(9) Uani 1 1 d .
H11A H 0.2417 0.5264 0.4208 0.067 Uiso 1 1 calc R
H11B H 0.2222 0.5666 0.3219 0.067 Uiso 1 1 calc R
H11C H 0.3164 0.6071 0.3859 0.067 Uiso 1 1 calc R
C12 C 0.4264(2) 0.4409(3) 0.40988(18) 0.0399(8) Uani 1 1 d .
H12A H 0.4754 0.4939 0.4221 0.06 Uiso 1 1 calc R
H12B H 0.4632 0.3841 0.3903 0.06 Uiso 1 1 calc R
H12C H 0.3932 0.4252 0.4637 0.06 Uiso 1 1 calc R
C13 C 0.4366(2) 0.78503(18) 0.07941(16) 0.0195(5) Uani 1 1 d .
C14 C 0.3749(2) 0.8213(2) 0.00700(17) 0.0260(6) Uani 1 1 d .
H14 H 0.3027 0.8095 0.0022 0.031 Uiso 1 1 calc R
C15 C 0.4187(2) 0.8744(2) -0.05799(18) 0.0302(7) Uani 1 1 d .
H15 H 0.3765 0.8977 -0.1075 0.036 Uiso 1 1 calc R
C16 C 0.5228(2) 0.8932(2) -0.05090(19) 0.0324(7) Uani 1 1 d .
H16 H 0.5522 0.9295 -0.0956 0.039 Uiso 1 1 calc R
C17 C 0.5854(2) 0.8595(2) 0.02145(18) 0.0295(6) Uani 1 1 d .
H17 H 0.657 0.8741 0.0267 0.035 Uiso 1 1 calc R
C18 C 0.5427(2) 0.80405(18) 0.08655(16) 0.0209(5) Uani 1 1 d .
C19 C 0.7431(2) 0.7087(2) 0.15331(17) 0.0259(6) Uani 1 1 d .
H19 H 0.7755 0.6769 0.2079 0.031 Uiso 1 1 calc R
C20 C 0.7273(3) 0.6286(2) 0.0847(2) 0.0437(9) Uani 1 1 d .
H20A H 0.6962 0.6556 0.029 0.066 Uiso 1 1 calc R
H20B H 0.6815 0.5792 0.1061 0.066 Uiso 1 1 calc R
H20C H 0.794 0.5994 0.0749 0.066 Uiso 1 1 calc R
C21 C 0.8238(2) 0.7795(2) 0.1245(2) 0.0440(8) Uani 1 1 d .
H21A H 0.8906 0.7468 0.1244 0.066 Uiso 1 1 calc R
H21B H 0.8299 0.834 0.1657 0.066 Uiso 1 1 calc R
H21C H 0.8027 0.8032 0.0648 0.066 Uiso 1 1 calc R
C22 C 0.6574(2) 0.86941(19) 0.24804(18) 0.0255(6) Uani 1 1 d .
H22 H 0.7006 0.9097 0.2108 0.031 Uiso 1 1 calc R
C23 C 0.7244(3) 0.8423(2) 0.3331(2) 0.0399(8) Uani 1 1 d .
H23A H 0.7464 0.9011 0.3651 0.06 Uiso 1 1 calc R
H23B H 0.7852 0.8064 0.3175 0.06 Uiso 1 1 calc R
H23C H 0.6842 0.802 0.3707 0.06 Uiso 1 1 calc R
C24 C 0.5640(3) 0.9287(2) 0.2672(2) 0.0381(7) Uani 1 1 d .
H24A H 0.5196 0.8906 0.3031 0.057 Uiso 1 1 calc R
H24B H 0.5254 0.9467 0.2114 0.057 Uiso 1 1 calc R
H24C H 0.5866 0.9872 0.2996 0.057 Uiso 1 1 calc R
C25 C 0.4915(2) 0.7008(2) 0.35898(17) 0.0265(6) Uani 1 1 d .
O1 O 0.32742(14) 0.80329(13) 0.22309(12) 0.0261(4) Uani 1 1 d .
O2 O 0.47725(19) 0.73440(17) 0.42450(13) 0.0469(6) Uani 1 1 d .
P1 P 0.38196(5) 0.72742(5) 0.17424(4) 0.01729(13) Uani 1 1 d .
P2 P 0.40591(5) 0.51077(5) 0.23815(4) 0.01664(13) Uani 1 1 d .
P3 P 0.61965(5) 0.75962(5) 0.18466(4) 0.01881(14) Uani 1 1 d .
Cl1 Cl 0.66353(5) 0.55262(5) 0.31568(5) 0.03318(16) Uani 1 1 d .
Ir1 Ir 0.514260(7) 0.645070(7) 0.244718(6) 0.01617(3) Uani 1 1 d .

loop_
_atom_site_aniso_label
_atom_site_aniso_U_11
_atom_site_aniso_U_22
_atom_site_aniso_U_33
_atom_site_aniso_U_23
_atom_site_aniso_U_13
_atom_site_aniso_U_12
C1 0.0154(12) 0.0235(14) 0.0208(11) 0.0001(10) 0.0007(9) -0.0014(11)
C2 0.0189(14) 0.0292(16) 0.0359(15) 0.0104(12) -0.0039(11) -0.0020(12)
C3 0.0198(15) 0.048(2) 0.0332(15) 0.0115(14) -0.0097(12) -0.0073(14)
C4 0.0246(16) 0.0414(19) 0.0327(15) 0.0039(13) -0.0082(12) -0.0146(14)
C5 0.0273(16) 0.0275(16) 0.0271(13) 0.0025(12) -0.0019(11) -0.0081(12)
C6 0.0159(13) 0.0209(14) 0.0225(12) 0.0005(10) -0.0010(10) -0.0020(10)
C7 0.0215(14) 0.0186(14) 0.0270(13) -0.0025(11) 0.0015(11) 0.0038(11)
C8 0.0365(18) 0.0324(18) 0.0347(15) -0.0111(13) 0.0084(13) 0.0013(14)
C9 0.056(2) 0.0223(17) 0.065(2) -0.0090(16) 0.0276(19) -0.0034(16)
C10 0.0202(14) 0.0223(14) 0.0241(12) -0.0003(11) 0.0028(10) -0.0045(11)
C11 0.043(2) 0.043(2) 0.0511(19) -0.0068(16) 0.0271(16) -0.0011(17)
C12 0.0387(19) 0.054(2) 0.0264(14) 0.0109(14) -0.0035(13) -0.0108(16)
C13 0.0212(14) 0.0141(13) 0.0234(12) 0.0007(10) 0.0023(10) -0.0011(10)
C14 0.0205(14) 0.0270(15) 0.0296(14) 0.0027(12) -0.0024(11) -0.0005(12)
C15 0.0302(17) 0.0307(17) 0.0290(14) 0.0059(12) -0.0032(12) 0.0013(13)
C16 0.0345(18) 0.0326(17) 0.0306(14) 0.0073(13) 0.0059(13) 0.0000(14)
C17 0.0228(15) 0.0329(17) 0.0331(14) 0.0090(13) 0.0039(12) -0.0055(13)
C18 0.0233(14) 0.0149(13) 0.0243(12) -0.0006(10) 0.0005(10) 0.0002(11)
C19 0.0144(13) 0.0321(17) 0.0309(14) -0.0029(12) 0.0001(11) -0.0003(12)
C20 0.0320(19) 0.041(2) 0.059(2) -0.0217(16) 0.0111(16) -0.0013(15)
C21 0.0248(17) 0.044(2) 0.065(2) -0.0093(17) 0.0153(16) -0.0074(15)
C22 0.0238(15) 0.0185(14) 0.0342(14) -0.0016(11) 0.0024(11) -0.0088(11)
C23 0.0358(19) 0.042(2) 0.0400(17) -0.0114(15) -0.0087(14) -0.0091(15)
C24 0.046(2) 0.0228(16) 0.0459(17) -0.0099(14) 0.0046(15) -0.0049(15)
C25 0.0289(16) 0.0231(15) 0.0266(13) 0.0004(11) -0.0029(11) -0.0057(12)
O1 0.0247(11) 0.0217(10) 0.0321(10) -0.0036(8) 0.0031(8) 0.0063(8)
O2 0.0639(18) 0.0464(15) 0.0312(11) -0.0114(10) 0.0088(11) -0.0141(13)
P1 0.0132(3) 0.0160(3) 0.0224(3) -0.0004(3) -0.0001(2) 0.0007(3)
P2 0.0155(3) 0.0151(3) 0.0191(3) -0.0009(2) 0.0005(2) -0.0011(3)
P3 0.0148(3) 0.0185(3) 0.0228(3) -0.0011(3) 0.0000(3) -0.0023(3)
Cl1 0.0197(3) 0.0274(4) 0.0508(4) 0.0085(3) -0.0069(3) 0.0033(3)
Ir1 0.01272(5) 0.01450(5) 0.02086(5) -0.00052(4) -0.00113(3) -0.00061(4)

loop_
_atom_type_symbol
_atom_type_description
_atom_type_scat_dispersion_real
_atom_type_scat_dispersion_imag
_atom_type_scat_source
C C 0.0033 0.0016 'International Tables Vol C Tables 4.2.6.8 and 6.1.1.4'
H H 0 0 'International Tables Vol C Tables 4.2.6.8 and 6.1.1.4'
O O 0.0106 0.006 'International Tables Vol C Tables 4.2.6.8 and 6.1.1.4'
P P 0.1023 0.0942 'International Tables Vol C Tables 4.2.6.8 and 6.1.1.4'
Cl Cl 0.1484 0.1585 'International Tables Vol C Tables 4.2.6.8 and 6.1.1.4'
Ir Ir -1.4442 7.9887 'International Tables Vol C Tables 4.2.6.8 and 6.1.1.4'

loop_
_geom_angle_atom_site_label_1
_geom_angle_atom_site_label_2
_geom_angle_atom_site_label_3
_geom_angle
C2 C1 C6 119.3(2)
C2 C1 P1 121.0(2)
C6 C1 P1 118.99(19)
C3 C2 C1 120.5(3)
C3 C2 H2 119.8
C1 C2 H2 119.8
C4 C3 C2 120.2(3)
C4 C3 H3 119.9
C2 C3 H3 119.9
C3 C4 C5 120.5(3)
C3 C4 H4 119.8
C5 C4 H4 119.8
C4 C5 C6 120.2(3)
C4 C5 H5 119.9
C6 C5 H5 119.9
C1 C6 C5 119.3(2)
C1 C6 P2 118.42(19)
C5 C6 P2 121.8(2)
C9 C7 C8 109.7(2)
C9 C7 P2 115.8(2)
C8 C7 P2 111.77(19)
C9 C7 H7 106.3
C8 C7 H7 106.3
P2 C7 H7 106.3
C7 C8 H8A 109.5
C7 C8 H8B 109.5
H8A C8 H8B 109.5
C7 C8 H8C 109.5
H8A C8 H8C 109.5
H8B C8 H8C 109.5
C7 C9 H9A 109.5
C7 C9 H9B 109.5
H9A C9 H9B 109.5
C7 C9 H9C 109.5
H9A C9 H9C 109.5
H9B C9 H9C 109.5
C11 C10 C12 111.4(2)
C11 C10 P2 111.11(19)
C12 C10 P2 110.18(19)
C11 C10 H10 108
C12 C10 H10 108
P2 C10 H10 108
C10 C11 H11A 109.5
C10 C11 H11B 109.5
H11A C11 H11B 109.5
C10 C11 H11C 109.5
H11A C11 H11C 109.5
H11B C11 H11C 109.5
C10 C12 H12A 109.5
C10 C12 H12B 109.5
H12A C12 H12B 109.5
C10 C12 H12C 109.5
H12A C12 H12C 109.5
H12B C12 H12C 109.5
C14 C13 C18 119.4(2)
C14 C13 P1 122.5(2)
C18 C13 P1 117.63(19)
C15 C14 C13 120.4(3)
C15 C14 H14 119.8
C13 C14 H14 119.8
C16 C15 C14 120.3(3)
C16 C15 H15 119.9
C14 C15 H15 119.9
C15 C16 C17 120.4(3)
C15 C16 H16 119.8
C17 C16 H16 119.8
C16 C17 C18 120.0(3)
C16 C17 H17 120
C18 C17 H17 120
C13 C18 C17 119.6(2)
C13 C18 P3 117.94(19)
C17 C18 P3 122.4(2)
C20 C19 C21 109.2(2)
C20 C19 P3 112.5(2)
C21 C19 P3 117.4(2)
C20 C19 H19 105.6
C21 C19 H19 105.6
P3 C19 H19 105.6
C19 C20 H20A 109.5
C19 C20 H20B 109.5
H20A C20 H20B 109.5
C19 C20 H20C 109.5
H20A C20 H20C 109.5
H20B C20 H20C 109.5
C19 C21 H21A 109.5
C19 C21 H21B 109.5
H21A C21 H21B 109.5
C19 C21 H21C 109.5
H21A C21 H21C 109.5
H21B C21 H21C 109.5
C24 C22 C23 112.2(2)
C24 C22 P3 111.4(2)
C23 C22 P3 110.0(2)
C24 C22 H22 107.7
C23 C22 H22 107.7
P3 C22 H22 107.7
C22 C23 H23A 109.5
C22 C23 H23B 109.5
H23A C23 H23B 109.5
C22 C23 H23C 109.5
H23A C23 H23C 109.5
H23B C23 H23C 109.5
C22 C24 H24A 109.5
C22 C24 H24B 109.5
H24A C24 H24B 109.5
C22 C24 H24C 109.5
H24A C24 H24C 109.5
H24B C24 H24C 109.5
O2 C25 Ir1 178.7(3)
O1 P1 C1 107.59(11)
O1 P1 C13 108.21(11)
C1 P1 C13 108.74(11)
O1 P1 Ir1 119.59(8)
C1 P1 Ir1 107.25(9)
C13 P1 Ir1 105.11(9)
C6 P2 C10 102.93(12)
C6 P2 C7 109.23(12)
C10 P2 C7 105.67(12)
C6 P2 Ir1 106.02(9)
C10 P2 Ir1 120.20(9)
C7 P2 Ir1 112.09(9)
C18 P3 C22 104.51(12)
C18 P3 C19 110.28(12)
C22 P3 C19 104.46(13)
C18 P3 Ir1 104.31(9)
C22 P3 Ir1 119.80(9)
C19 P3 Ir1 113.05(10)
C25 Ir1 P1 93.15(9)
C25 Ir1 P2 102.64(8)
P1 Ir1 P2 87.07(2)
C25 Ir1 P3 102.50(8)
P1 Ir1 P3 85.46(2)
P2 Ir1 P3 154.10(2)
C25 Ir1 Cl1 89.42(9)
P1 Ir1 Cl1 177.31(2)
P2 Ir1 Cl1 93.14(2)
P3 Ir1 Cl1 93.22(2)
C25 Ir1 H1 177.7(10)
P1 Ir1 H1 86.7(10)
P2 Ir1 H1 75.1(10)
P3 Ir1 H1 79.7(10)
Cl1 Ir1 H1 90.8(10)

loop_
_geom_bond_atom_site_label_1
_geom_bond_atom_site_label_2
_geom_bond_distance
C1 C2 1.394(4)
C1 C6 1.407(4)
C1 P1 1.834(3)
C2 C3 1.390(4)
C2 H2 0.95
C3 C4 1.376(4)
C3 H3 0.95
C4 C5 1.383(4)
C4 H4 0.95
C5 C6 1.407(4)
C5 H5 0.95
C6 P2 1.821(3)
C7 C9 1.525(4)
C7 C8 1.532(4)
C7 P2 1.854(3)
C7 H7 1
C8 H8A 0.98
C8 H8B 0.98
C8 H8C 0.98
C9 H9A 0.98
C9 H9B 0.98
C9 H9C 0.98
C10 C11 1.518(4)
C10 C12 1.528(4)
C10 P2 1.844(2)
C10 H10 1
C11 H11A 0.98
C11 H11B 0.98
C11 H11C 0.98
C12 H12A 0.98
C12 H12B 0.98
C12 H12C 0.98
C13 C14 1.399(3)
C13 C18 1.401(4)
C13 P1 1.840(2)
C14 C15 1.390(4)
C14 H14 0.95
C15 C16 1.375(4)
C15 H15 0.95
C16 C17 1.392(4)
C16 H16 0.95
C17 C18 1.403(4)
C17 H17 0.95
C18 P3 1.830(3)
C19 C20 1.524(4)
C19 C21 1.528(4)
C19 P3 1.853(3)
C19 H19 1
C20 H20A 0.98
C20 H20B 0.98
C20 H20C 0.98
C21 H21A 0.98
C21 H21B 0.98
C21 H21C 0.98
C22 C24 1.515(4)
C22 C23 1.543(4)
C22 P3 1.844(3)
C22 H22 1
C23 H23A 0.98
C23 H23B 0.98
C23 H23C 0.98
C24 H24A 0.98
C24 H24B 0.98
C24 H24C 0.98
C25 O2 1.127(3)
C25 Ir1 1.943(3)
O1 P1 1.4988(18)
P1 Ir1 2.2587(7)
P2 Ir1 2.3318(7)
P3 Ir1 2.3324(7)
Cl1 Ir1 2.4947(7)
Ir1 H1 1.54(2)
